data_1542997
loop_
_publ_author_name
'Duret, Guillaume'
'Quinlan, Robert'
'Martin, Rainer E.'
'Bisseret, Philippe'
'Neuburger, Markus'
'Gandon, Vincent'
'Blanchard, Nicolas'

_publ_section_title
;
 Inverse Electron-Demand [4 + 2]-Cycloadditions of Ynamides: Access to
 Novel Pyridine Scaffolds.
;
_journal_issue 7
_journal_name_full 'Organic letters'
_journal_page_first 1610
_journal_page_last 1613
_journal_paper_doi 10.1021/acs.orglett.6b00464
_journal_volume 18
_journal_year 2016
_chemical_formula_moiety 'C21 H17 F3 N2 O3'
_chemical_formula_sum 'C21 H17 F3 N2 O3'
_chemical_formula_weight 402.37
_space_group_IT_number 14
_symmetry_cell_setting monoclinic
_symmetry_space_group_name_Hall '-P 2yn'
_symmetry_space_group_name_H-M 'P 1 21/n 1'
_atom_sites_solution_hydrogens difmap
_atom_sites_solution_primary other
_cell_angle_alpha 90
_cell_angle_beta 92.210(7)
_cell_angle_gamma 90
_cell_formula_units_Z 8
_cell_length_a 11.2431(9)
_cell_length_b 11.6480(9)
_cell_length_c 28.604(3)
_cell_measurement_reflns_used 4546
_cell_measurement_temperature 123
_cell_measurement_theta_max 68
_cell_measurement_theta_min 4
_cell_volume 3743.2(6)
_computing_cell_refinement 'Apex2 (Bruker AXS, 2006)'
_computing_data_collection 'Apex2 (Bruker AXS, 2006)'
_computing_data_reduction 'Apex2 (Bruker AXS, 2006)'
_computing_molecular_graphics 'CAMERON (Watkin et al., 1996)'
_computing_publication_material 'CRYSTALS (Betteridge et al., 2003)'
_computing_structure_refinement 'CRYSTALS (Betteridge et al., 2003)'
_computing_structure_solution 'Superflip (Palatinus & Chapuis, 2007)'
_diffrn_ambient_temperature 123
_diffrn_measured_fraction_theta_full 0.999
_diffrn_measured_fraction_theta_max 0.980
_diffrn_measurement_device Area
_diffrn_measurement_device_type 'Bruker Kappa Apex2'
_diffrn_measurement_method '\f & \w scans'
_diffrn_radiation_monochromator graphite
_diffrn_radiation_type 'Cu K\a'
_diffrn_radiation_wavelength 1.54178
_diffrn_reflns_av_R_equivalents 0.091
_diffrn_reflns_limit_h_max 13
_diffrn_reflns_limit_h_min -13
_diffrn_reflns_limit_k_max 10
_diffrn_reflns_limit_k_min -13
_diffrn_reflns_limit_l_max 34
_diffrn_reflns_limit_l_min -34
_diffrn_reflns_number 28237
_diffrn_reflns_theta_full 66.500
_diffrn_reflns_theta_max 69.250
_diffrn_reflns_theta_min 3.092
_diffrn_standards_number 0
_exptl_absorpt_coefficient_mu 0.994
_exptl_absorpt_correction_T_max 0.99
_exptl_absorpt_correction_T_min 0.97
_exptl_absorpt_correction_type multi-scan
_exptl_absorpt_process_details 'SADABS (Siemens, 1996)'
_exptl_crystal_colour colourless
_exptl_crystal_density_diffrn 1.428
_exptl_crystal_density_method 'not measured'
_exptl_crystal_description needle
_exptl_crystal_F_000 1663.993
_exptl_crystal_recrystallization_method
; 
 
;
_exptl_crystal_size_max 0.210
_exptl_crystal_size_mid 0.030
_exptl_crystal_size_min 0.010
_refine_diff_density_max 0.80
_refine_diff_density_min -0.76
_refine_ls_extinction_method None
_refine_ls_goodness_of_fit_ref 1.0021
_refine_ls_hydrogen_treatment constr
_refine_ls_matrix_type full
_refine_ls_number_parameters 523
_refine_ls_number_reflns 6842
_refine_ls_number_restraints 0
_refine_ls_R_factor_all 0.1238
_refine_ls_R_factor_gt 0.0493
_refine_ls_shift/su_max 0.0006305
_refine_ls_shift/su_mean 0.0000664
_refine_ls_structure_factor_coef Fsqd
_refine_ls_weighting_details
;
 Method, part 1, Chebychev polynomial, (Watkin, 1994, Prince, 1982) 
 [weight] = 1.0/[A~0~*T~0~(x)+A~1~*T~1~(x) ... +A~n-1~]*T~n-1~(x)] 
 where A~i~ are the Chebychev coefficients listed below and x= Fcalc/Fmax 
 Method = Robust Weighting (Prince, 1982) 
 W = [weight] * [1-(deltaF/6*sigmaF)^2^]^2^ 
 A~i~ are: 
 4.00 5.68 2.55 0.622 
;
_refine_ls_weighting_scheme calc
_refine_ls_wR_factor_all 0.1608
_refine_ls_wR_factor_gt 0.1023
_refine_ls_wR_factor_ref 0.1608
_reflns_limit_h_max 13
_reflns_limit_h_min -13
_reflns_limit_k_max 13
_reflns_limit_k_min 0
_reflns_limit_l_max 34
_reflns_limit_l_min 0
_reflns_number_gt 3328
_reflns_number_total 6875
_reflns_threshold_expression I>2.0\s(I)
_oxford_diffrn_Wilson_B_factor 0.00
_oxford_diffrn_Wilson_scale 0.00
_oxford_refine_ls_r_factor_ref 0.1238
_oxford_refine_ls_scale 0.08546(3)
_oxford_reflns_number_all 6842
_oxford_reflns_threshold_expression_ref I>-3.0\s(I)
_cod_data_source_file ol6b00464_si_001.cif
_cod_data_source_block 1
_cod_depositor_comments
;
The following automatic conversions were performed:

'_atom_sites_solution_primary' value 'Other' changed to 'other'
according to
/usr/data/users/saulius/crontab/automatic-downloads/current/ACS/lib/dictionaries/cif_core.dic
dictionary named 'cif_core.dic' version 2.4.2 from 2011-04-26.

Automatic conversion script
Id: cif_fix_values 4268 2015-11-12 08:31:59Z antanas 
;
_cod_original_cell_volume 3743.2(3)
_cod_original_sg_symbol_H-M 'P 21/n'
_cod_database_code 1542997

loop_
_symmetry_equiv_pos_as_xyz
x,y,z
-x,-y,-z
-x+1/2,y+1/2,-z+1/2
x+1/2,-y+1/2,z+1/2

loop_
_atom_site_label
_atom_site_type_symbol
_atom_site_fract_x
_atom_site_fract_y
_atom_site_fract_z
_atom_site_U_iso_or_equiv
_atom_site_occupancy
_atom_site_adp_type
_atom_site_refinement_flags_posn
C1 C -0.1857(3) 0.3091(3) 0.33032(13) 0.0248 1.0000 Uani .
C2 C -0.2916(3) 0.2682(3) 0.31218(14) 0.0258 1.0000 Uani .
C3 C -0.3238(3) 0.1717(3) 0.34047(14) 0.0261 1.0000 Uani .
C4 C -0.4196(3) 0.0950(4) 0.33884(15) 0.0295 1.0000 Uani .
C5 C -0.4224(4) 0.0077(4) 0.37144(15) 0.0339 1.0000 Uani .
C6 C -0.3321(4) -0.0041(4) 0.40584(16) 0.0368 1.0000 Uani .
C7 C -0.2367(4) 0.0710(4) 0.40857(14) 0.0313 1.0000 Uani .
C8 C -0.2323(3) 0.1568(3) 0.37523(14) 0.0256 1.0000 Uani .
C9 C -0.3580(4) 0.3111(4) 0.27096(14) 0.0292 1.0000 Uani .
C10 C -0.3518(4) 0.4347(4) 0.20547(16) 0.0408 1.0000 Uani .
C11 C -0.0373(3) 0.2585(3) 0.39343(13) 0.0269 1.0000 Uani .
C12 C 0.0110(3) 0.3660(4) 0.40203(14) 0.0265 1.0000 Uani .
C13 C -0.0257(4) 0.4870(3) 0.38994(15) 0.0304 1.0000 Uani .
C14 C 0.0599(4) 0.5567(4) 0.42187(15) 0.0320 1.0000 Uani .
C15 C 0.0045(4) 0.6165(4) 0.46372(16) 0.0422 1.0000 Uani .
C16 C -0.0004(5) 0.7271(4) 0.43401(19) 0.0505 1.0000 Uani .
C17 C 0.0958(4) 0.6751(4) 0.40325(17) 0.0402 1.0000 Uani .
C18 C 0.1212(4) 0.3706(4) 0.42663(14) 0.0295 1.0000 Uani .
C19 C 0.1353(3) 0.1793(4) 0.43295(14) 0.0290 1.0000 Uani .
C20 C 0.0288(3) 0.1625(4) 0.40921(14) 0.0291 1.0000 Uani .
C21 C 0.2043(4) 0.0806(4) 0.45274(17) 0.0420 1.0000 Uani .
N1 N -0.1476(3) 0.2441(3) 0.36846(11) 0.0256 1.0000 Uani .
N2 N 0.1847(3) 0.2831(3) 0.44286(12) 0.0320 1.0000 Uani .
O1 O -0.4573(2) 0.2802(3) 0.25867(10) 0.0354 1.0000 Uani .
O2 O -0.2944(2) 0.3887(2) 0.24760(10) 0.0336 1.0000 Uani .
O3 O 0.1598(2) 0.4799(3) 0.43426(10) 0.0348 1.0000 Uani .
F1 F 0.2013(3) 0.0764(3) 0.49904(11) 0.0800 1.0000 Uani .
F2 F 0.1630(3) -0.0213(2) 0.43727(12) 0.0633 1.0000 Uani .
F3 F 0.3191(2) 0.0816(2) 0.44242(12) 0.0604 1.0000 Uani .
H11 H -0.1426 0.3713 0.3188 0.0287 1.0000 Uiso R
H41 H -0.4798 0.1033 0.3153 0.0337 1.0000 Uiso R
H51 H -0.4871 -0.0432 0.3700 0.0411 1.0000 Uiso R
H61 H -0.3371 -0.0642 0.4281 0.0429 1.0000 Uiso R
H71 H -0.1761 0.0649 0.4324 0.0351 1.0000 Uiso R
H101 H -0.2932 0.4798 0.1891 0.0609 1.0000 Uiso R
H102 H -0.3804 0.3725 0.1850 0.0614 1.0000 Uiso R
H103 H -0.4179 0.4817 0.2136 0.0614 1.0000 Uiso R
H131 H -0.1079 0.5021 0.3968 0.0358 1.0000 Uiso R
H132 H -0.0127 0.5019 0.3569 0.0365 1.0000 Uiso R
H151 H -0.0728 0.5852 0.4728 0.0501 1.0000 Uiso R
H152 H 0.0601 0.6188 0.4914 0.0502 1.0000 Uiso R
H161 H -0.0782 0.7390 0.4169 0.0588 1.0000 Uiso R
H162 H 0.0230 0.7986 0.4510 0.0590 1.0000 Uiso R
H171 H 0.0823 0.6847 0.3693 0.0469 1.0000 Uiso R
H172 H 0.1774 0.6966 0.4130 0.0472 1.0000 Uiso R
H201 H 0.0024 0.0880 0.4035 0.0341 1.0000 Uiso R
C22 C 0.6676(3) 0.7458(3) 0.65605(13) 0.0260 1.0000 Uani .
C23 C 0.7689(3) 0.7717(4) 0.68133(14) 0.0291 1.0000 Uani .
C24 C 0.8188(3) 0.6661(4) 0.69907(14) 0.0294 1.0000 Uani .
C25 C 0.9224(4) 0.6391(4) 0.72530(15) 0.0396 1.0000 Uani .
C26 C 0.9468(4) 0.5247(5) 0.73474(16) 0.0424 1.0000 Uani .
C27 C 0.8689(4) 0.4387(4) 0.71932(16) 0.0421 1.0000 Uani .
C28 C 0.7652(4) 0.4623(4) 0.69339(15) 0.0340 1.0000 Uani .
C29 C 0.7409(3) 0.5778(4) 0.68386(14) 0.0278 1.0000 Uani .
C30 C 0.8175(4) 0.8866(4) 0.69037(15) 0.0352 1.0000 Uani .
C31 C 0.7916(5) 1.0856(4) 0.67725(19) 0.0496 1.0000 Uani .
C32 C 0.5402(3) 0.5773(3) 0.63992(14) 0.0254 1.0000 Uani .
C33 C 0.4819(3) 0.6140(3) 0.59938(13) 0.0243 1.0000 Uani .
C34 C 0.5030(3) 0.7047(3) 0.56361(14) 0.0278 1.0000 Uani .
C35 C 0.4094(3) 0.6755(4) 0.52444(14) 0.0299 1.0000 Uani .
C36 C 0.4569(4) 0.6296(4) 0.47817(15) 0.0398 1.0000 Uani .
C37 C 0.4385(4) 0.7517(4) 0.45782(16) 0.0451 1.0000 Uani .
C38 C 0.3533(4) 0.7762(4) 0.49731(15) 0.0385 1.0000 Uani .
C39 C 0.3747(3) 0.5583(4) 0.58671(14) 0.0271 1.0000 Uani .
C40 C 0.3823(3) 0.4424(3) 0.64915(15) 0.0296 1.0000 Uani .
C41 C 0.4876(3) 0.4895(3) 0.66594(15) 0.0285 1.0000 Uani .
C42 C 0.3219(4) 0.3490(4) 0.67463(17) 0.0375 1.0000 Uani .
N3 N 0.6469(3) 0.6294(3) 0.65714(11) 0.0257 1.0000 Uani .
N4 N 0.3230(3) 0.4744(3) 0.60915(12) 0.0289 1.0000 Uani .
O4 O 0.9067(3) 0.9064(3) 0.71415(11) 0.0448 1.0000 Uani .
O5 O 0.7514(3) 0.9692(3) 0.66864(11) 0.0402 1.0000 Uani .
O6 O 0.3237(2) 0.5992(2) 0.54630(9) 0.0313 1.0000 Uani .
F4 F 0.3190(4) 0.2516(2) 0.65082(13) 0.0842 1.0000 Uani .
F5 F 0.2099(2) 0.3729(3) 0.68349(10) 0.0559 1.0000 Uani .
F6 F 0.3747(3) 0.3264(3) 0.71615(11) 0.0684 1.0000 Uani .
H221 H 0.6178 0.7983 0.6398 0.0311 1.0000 Uiso R
H251 H 0.9728 0.6973 0.7361 0.0459 1.0000 Uiso R
H261 H 1.0183 0.5059 0.7523 0.0505 1.0000 Uiso R
H271 H 0.8870 0.3619 0.7268 0.0509 1.0000 Uiso R
H281 H 0.7137 0.4038 0.6832 0.0395 1.0000 Uiso R
H311 H 0.7341 1.1380 0.6626 0.0734 1.0000 Uiso R
H312 H 0.8685 1.0946 0.6631 0.0732 1.0000 Uiso R
H313 H 0.8015 1.0986 0.7114 0.0730 1.0000 Uiso R
H341 H 0.4871 0.7815 0.5766 0.0329 1.0000 Uiso R
H342 H 0.5844 0.7032 0.5525 0.0332 1.0000 Uiso R
H361 H 0.4041 0.5718 0.4632 0.0472 1.0000 Uiso R
H362 H 0.5399 0.6011 0.4803 0.0473 1.0000 Uiso R
H371 H 0.4027 0.7538 0.4260 0.0536 1.0000 Uiso R
H372 H 0.5132 0.7978 0.4594 0.0529 1.0000 Uiso R
H381 H 0.2709 0.7623 0.4878 0.0458 1.0000 Uiso R
H382 H 0.3601 0.8505 0.5124 0.0460 1.0000 Uiso R
H411 H 0.5229 0.4653 0.6940 0.0326 1.0000 Uiso R

loop_
_atom_site_aniso_label
_atom_site_aniso_U_11
_atom_site_aniso_U_22
_atom_site_aniso_U_33
_atom_site_aniso_U_23
_atom_site_aniso_U_13
_atom_site_aniso_U_12
C1 0.0218(19) 0.025(2) 0.028(2) 0.0020(17) 0.0028(16) -0.0012(16)
C2 0.0235(19) 0.025(2) 0.029(2) -0.0005(18) 0.0049(16) -0.0006(17)
C3 0.023(2) 0.026(2) 0.030(2) -0.0046(18) 0.0042(17) -0.0039(17)
C4 0.0212(19) 0.032(2) 0.036(2) -0.0022(19) 0.0028(17) -0.0013(18)
C5 0.030(2) 0.031(2) 0.041(3) 0.000(2) 0.0063(19) -0.0087(19)
C6 0.036(2) 0.035(3) 0.039(3) 0.005(2) 0.004(2) -0.008(2)
C7 0.029(2) 0.036(2) 0.029(2) 0.003(2) 0.0020(17) -0.0068(19)
C8 0.0233(19) 0.026(2) 0.028(2) -0.0021(17) 0.0052(16) -0.0039(17)
C9 0.028(2) 0.028(2) 0.032(2) -0.0035(19) 0.0044(18) 0.0023(18)
C10 0.037(2) 0.043(3) 0.042(3) 0.016(2) -0.002(2) 0.009(2)
C11 0.026(2) 0.031(2) 0.024(2) 0.0018(18) 0.0041(16) -0.0017(18)
C12 0.024(2) 0.032(2) 0.024(2) -0.0010(18) 0.0030(16) -0.0039(18)
C13 0.028(2) 0.030(2) 0.034(2) -0.0051(19) 0.0014(18) -0.0054(18)
C14 0.027(2) 0.034(2) 0.035(2) -0.002(2) -0.0011(18) -0.0058(18)
C15 0.050(3) 0.036(3) 0.041(3) -0.007(2) 0.010(2) -0.006(2)
C16 0.057(3) 0.035(3) 0.060(3) -0.003(2) 0.006(3) -0.004(2)
C17 0.045(3) 0.033(2) 0.043(3) 0.000(2) 0.003(2) -0.013(2)
C18 0.029(2) 0.034(2) 0.025(2) 0.0065(19) 0.0016(17) -0.0039(19)
C19 0.025(2) 0.033(2) 0.029(2) 0.0078(19) 0.0037(17) -0.0011(18)
C20 0.026(2) 0.029(2) 0.032(2) 0.0054(19) 0.0042(17) -0.0027(18)
C21 0.032(2) 0.043(3) 0.050(3) 0.013(2) -0.005(2) -0.007(2)
N1 0.0218(16) 0.0272(18) 0.0278(17) 0.0035(15) -0.0001(13) -0.0073(14)
N2 0.0280(18) 0.039(2) 0.0293(19) 0.0048(17) 0.0003(15) -0.0079(17)
O1 0.0269(16) 0.0379(17) 0.0409(17) -0.0018(14) -0.0057(13) -0.0040(13)
O2 0.0259(14) 0.0366(17) 0.0381(16) 0.0076(14) 0.0001(13) -0.0012(13)
O3 0.0263(15) 0.0361(17) 0.0416(18) -0.0012(14) -0.0020(13) -0.0054(13)
F1 0.105(3) 0.089(3) 0.0458(18) 0.0274(19) -0.0038(18) 0.031(2)
F2 0.0500(18) 0.0383(17) 0.100(3) 0.0170(17) -0.0185(17) -0.0053(14)
F3 0.0294(14) 0.0480(17) 0.103(2) 0.0227(17) -0.0024(15) 0.0031(13)
C22 0.0228(19) 0.028(2) 0.028(2) -0.0016(18) 0.0046(16) 0.0005(17)
C23 0.027(2) 0.032(2) 0.029(2) 0.0021(19) 0.0049(17) -0.0021(18)
C24 0.024(2) 0.039(3) 0.026(2) -0.0002(19) 0.0046(17) -0.0041(18)
C25 0.027(2) 0.061(3) 0.031(2) 0.009(2) 0.0014(18) -0.006(2)
C26 0.025(2) 0.064(3) 0.038(3) 0.019(2) 0.0006(19) -0.001(2)
C27 0.034(2) 0.052(3) 0.041(3) 0.015(2) 0.006(2) 0.009(2)
C28 0.028(2) 0.036(2) 0.038(3) 0.008(2) 0.0074(19) 0.0009(19)
C29 0.0202(19) 0.038(2) 0.025(2) 0.0013(19) 0.0019(16) -0.0017(18)
C30 0.029(2) 0.042(3) 0.035(2) 0.001(2) 0.0048(19) -0.006(2)
C31 0.052(3) 0.034(3) 0.063(3) -0.005(2) 0.002(3) -0.012(2)
C32 0.0192(18) 0.025(2) 0.032(2) -0.0029(18) 0.0047(16) -0.0019(16)
C33 0.0210(18) 0.026(2) 0.026(2) -0.0013(17) 0.0039(16) -0.0009(17)
C34 0.0239(19) 0.030(2) 0.029(2) 0.0007(18) 0.0009(17) -0.0044(17)
C35 0.026(2) 0.033(2) 0.030(2) 0.0038(19) 0.0043(17) -0.0004(18)
C36 0.045(3) 0.042(3) 0.033(2) -0.009(2) 0.008(2) -0.003(2)
C37 0.051(3) 0.048(3) 0.036(3) 0.011(2) 0.001(2) -0.002(2)
C38 0.037(2) 0.040(3) 0.038(3) 0.003(2) -0.005(2) 0.003(2)
C39 0.0212(19) 0.031(2) 0.029(2) -0.0037(19) 0.0035(17) 0.0010(17)
C40 0.025(2) 0.024(2) 0.040(2) 0.0015(19) 0.0060(18) -0.0018(17)
C41 0.025(2) 0.028(2) 0.033(2) 0.0014(18) 0.0021(17) 0.0035(18)
C42 0.032(2) 0.031(3) 0.050(3) 0.001(2) 0.003(2) -0.0022(19)
N3 0.0217(16) 0.0306(19) 0.0247(17) 0.0039(15) -0.0005(13) -0.0018(15)
N4 0.0233(17) 0.0270(18) 0.036(2) -0.0039(16) 0.0033(15) 0.0001(15)
O4 0.0327(17) 0.052(2) 0.049(2) -0.0036(17) -0.0033(15) -0.0137(15)
O5 0.0377(17) 0.0325(17) 0.050(2) -0.0003(15) -0.0008(15) -0.0080(14)
O6 0.0271(14) 0.0370(17) 0.0298(15) 0.0036(13) 0.0010(12) -0.0078(13)
F4 0.127(3) 0.0279(17) 0.101(3) -0.0120(17) 0.051(2) -0.0232(18)
F5 0.0326(14) 0.0598(19) 0.076(2) 0.0287(16) 0.0149(14) -0.0026(13)
F6 0.0536(18) 0.073(2) 0.077(2) 0.0468(18) -0.0190(16) -0.0265(16)

loop_
_atom_type_symbol
_atom_type_scat_dispersion_real
_atom_type_scat_dispersion_imag
_atom_type_scat_Cromer_Mann_a1
_atom_type_scat_Cromer_Mann_b1
_atom_type_scat_Cromer_Mann_a2
_atom_type_scat_Cromer_Mann_b2
_atom_type_scat_Cromer_Mann_a3
_atom_type_scat_Cromer_Mann_b3
_atom_type_scat_Cromer_Mann_a4
_atom_type_scat_Cromer_Mann_b4
_atom_type_scat_Cromer_Mann_c
_atom_type_scat_source
C 0.0181 0.0091 2.3100 20.8439 1.0200 10.2075 1.5886 0.5687 0.8650 51.6512 0.2156 'International Tables Vol C 4.2.6.8 and 6.1.1.4'
H 0.0000 0.0000 0.4930 10.5109 0.3229 26.1257 0.1402 3.1424 0.0408 57.7998 0.0030 'International Tables Vol C 4.2.6.8 and 6.1.1.4'
N 0.0311 0.0180 12.2126 0.0057 3.1322 9.8933 2.0125 28.9975 1.1663 0.5826 -11.5290 'International Tables Vol C 4.2.6.8 and 6.1.1.4'
O 0.0492 0.0322 3.0485 13.2771 2.2868 5.7011 1.5463 0.3239 0.8670 32.9089 0.2508 'International Tables Vol C 4.2.6.8 and 6.1.1.4'
F 0.0727 0.0534 3.5392 10.2825 2.6412 4.2944 1.5170 0.2615 1.0243 26.1476 0.2776 'International Tables Vol C 4.2.6.8 and 6.1.1.4'

loop_
_geom_angle_atom_site_label_1
_geom_angle_atom_site_label_2
_geom_angle_atom_site_label_3
_geom_angle
_geom_angle_publ_flag
C2 C1 N1 110.4(3) yes
C2 C1 H11 126.1 no
N1 C1 H11 123.5 no
C1 C2 C3 107.0(3) yes
C1 C2 C9 126.8(4) yes
C3 C2 C9 126.1(4) yes
C2 C3 C4 133.7(4) yes
C2 C3 C8 107.4(3) yes
C4 C3 C8 118.9(4) yes
C3 C4 C5 119.1(4) yes
C3 C4 H41 119.3 no
C5 C4 H41 121.6 no
C4 C5 C6 121.0(4) yes
C4 C5 H51 118.3 no
C6 C5 H51 120.7 no
C5 C6 C7 121.3(4) yes
C5 C6 H61 119.1 no
C7 C6 H61 119.6 no
C6 C7 C8 117.7(4) yes
C6 C7 H71 121.8 no
C8 C7 H71 120.4 no
C3 C8 C7 122.0(4) yes
C3 C8 N1 106.9(3) yes
C7 C8 N1 131.0(4) yes
C2 C9 O1 124.7(4) yes
C2 C9 O2 111.5(3) yes
O1 C9 O2 123.8(4) yes
O2 C10 H101 108.1 no
O2 C10 H102 110.5 no
H101 C10 H102 108.9 no
O2 C10 H103 109.5 no
H101 C10 H103 110.6 no
H102 C10 H103 109.2 no
C12 C11 C20 117.6(4) yes
C12 C11 N1 121.8(4) yes
C20 C11 N1 120.5(4) yes
C11 C12 C13 134.8(3) yes
C11 C12 C18 117.2(4) yes
C13 C12 C18 108.0(3) yes
C12 C13 C14 101.5(3) yes
C12 C13 H131 112.3 no
C14 C13 H131 111.4 no
C12 C13 H132 109.9 no
C14 C13 H132 111.6 no
H131 C13 H132 110.0 no
C13 C14 C15 116.1(4) yes
C13 C14 C17 115.8(4) yes
C15 C14 C17 89.0(3) yes
C13 C14 O3 106.1(3) yes
C15 C14 O3 114.6(4) yes
C17 C14 O3 114.9(3) yes
C14 C15 C16 87.5(3) yes
C14 C15 H151 115.1 no
C16 C15 H151 116.1 no
C14 C15 H152 111.9 no
C16 C15 H152 115.3 no
H151 C15 H152 109.5 no
C15 C16 C17 88.5(4) yes
C15 C16 H161 113.6 no
C17 C16 H161 113.3 no
C15 C16 H162 115.3 no
C17 C16 H162 115.4 no
H161 C16 H162 109.6 no
C14 C17 C16 87.5(3) yes
C14 C17 H171 114.3 no
C16 C17 H171 115.7 no
C14 C17 H172 112.8 no
C16 C17 H172 113.9 no
H171 C17 H172 110.9 no
C12 C18 N2 127.1(4) yes
C12 C18 O3 112.7(4) yes
N2 C18 O3 120.1(4) yes
C20 C19 C21 120.9(4) yes
C20 C19 N2 125.1(4) yes
C21 C19 N2 114.0(4) yes
C11 C20 C19 119.1(4) yes
C11 C20 H201 121.6 no
C19 C20 H201 119.2 no
C19 C21 F1 112.1(4) yes
C19 C21 F2 112.9(4) yes
F1 C21 F2 105.9(4) yes
C19 C21 F3 113.8(4) yes
F1 C21 F3 106.4(4) yes
F2 C21 F3 105.1(4) yes
C11 N1 C8 126.8(3) yes
C11 N1 C1 124.8(3) yes
C8 N1 C1 108.2(3) yes
C19 N2 C18 113.8(3) yes
C10 O2 C9 115.7(3) yes
C14 O3 C18 107.1(3) yes
C23 C22 N3 110.2(4) yes
C23 C22 H221 126.2 no
N3 C22 H221 123.6 no
C22 C23 C24 107.8(4) yes
C22 C23 C30 126.5(4) yes
C24 C23 C30 125.6(4) yes
C23 C24 C25 133.5(4) yes
C23 C24 C29 106.7(3) yes
C25 C24 C29 119.8(4) yes
C24 C25 C26 118.4(4) yes
C24 C25 H251 120.0 no
C26 C25 H251 121.5 no
C25 C26 C27 120.9(4) yes
C25 C26 H261 118.6 no
C27 C26 H261 120.5 no
C26 C27 C28 122.3(5) yes
C26 C27 H271 119.0 no
C28 C27 H271 118.7 no
C27 C28 C29 116.7(4) yes
C27 C28 H281 121.5 no
C29 C28 H281 121.8 no
C24 C29 C28 121.9(4) yes
C24 C29 N3 107.4(4) yes
C28 C29 N3 130.6(4) yes
C23 C30 O4 124.6(4) yes
C23 C30 O5 112.0(4) yes
O4 C30 O5 123.4(4) yes
O5 C31 H311 108.5 no
O5 C31 H312 107.9 no
H311 C31 H312 109.8 no
O5 C31 H313 109.5 no
H311 C31 H313 112.1 no
H312 C31 H313 109.0 no
C33 C32 C41 118.3(3) yes
C33 C32 N3 122.0(3) yes
C41 C32 N3 119.6(4) yes
C32 C33 C34 135.4(3) yes
C32 C33 C39 116.7(4) yes
C34 C33 C39 107.9(3) yes
C33 C34 C35 102.7(3) yes
C33 C34 H341 110.2 no
C35 C34 H341 110.2 no
C33 C34 H342 112.6 no
C35 C34 H342 112.3 no
H341 C34 H342 108.8 no
C34 C35 C36 116.7(3) yes
C34 C35 C38 117.1(4) yes
C36 C35 C38 88.8(3) yes
C34 C35 O6 105.3(3) yes
C36 C35 O6 114.3(3) yes
C38 C35 O6 114.6(3) yes
C35 C36 C37 87.6(3) yes
C35 C36 H361 112.8 no
C37 C36 H361 113.3 no
C35 C36 H362 114.9 no
C37 C36 H362 116.3 no
H361 C36 H362 110.3 no
C36 C37 C38 88.4(3) yes
C36 C37 H371 114.6 no
C38 C37 H371 115.6 no
C36 C37 H372 112.2 no
C38 C37 H372 114.6 no
H371 C37 H372 110.0 no
C37 C38 C35 88.5(3) yes
C37 C38 H381 112.3 no
C35 C38 H381 112.7 no
C37 C38 H382 117.0 no
C35 C38 H382 115.8 no
H381 C38 H382 109.4 no
C33 C39 N4 127.4(4) yes
C33 C39 O6 112.8(3) yes
N4 C39 O6 119.7(3) yes
C41 C40 C42 121.6(4) yes
C41 C40 N4 125.1(4) yes
C42 C40 N4 113.3(4) yes
C32 C41 C40 118.6(4) yes
C32 C41 H411 120.4 no
C40 C41 H411 121.0 no
C40 C42 F4 112.2(4) yes
C40 C42 F5 113.3(4) yes
F4 C42 F5 106.0(4) yes
C40 C42 F6 112.6(4) yes
F4 C42 F6 106.9(4) yes
F5 C42 F6 105.4(4) yes
C32 N3 C29 127.7(3) yes
C32 N3 C22 123.8(3) yes
C29 N3 C22 107.9(3) yes
C40 N4 C39 113.8(3) yes
C31 O5 C30 115.2(4) yes
C35 O6 C39 108.2(3) yes

loop_
_geom_bond_atom_site_label_1
_geom_bond_atom_site_label_2
_geom_bond_distance
_geom_bond_publ_flag
C1 C2 1.366(5) yes
C1 N1 1.382(5) yes
C1 H11 0.939 no
C2 C3 1.439(5) yes
C2 C9 1.459(6) yes
C3 C4 1.399(5) yes
C3 C8 1.413(5) yes
C4 C5 1.381(6) yes
C4 H41 0.942 no
C5 C6 1.393(6) yes
C5 H51 0.939 no
C6 C7 1.384(6) yes
C6 H61 0.949 no
C7 C8 1.383(6) yes
C7 H71 0.947 no
C8 N1 1.412(5) yes
C9 O1 1.213(5) yes
C9 O2 1.346(5) yes
C10 O2 1.448(5) yes
C10 H101 0.976 no
C10 H102 0.978 no
C10 H103 0.959 no
C11 C12 1.383(6) yes
C11 C20 1.408(6) yes
C11 N1 1.417(5) yes
C12 C13 1.504(6) yes
C12 C18 1.401(5) yes
C13 C14 1.533(6) yes
C13 H131 0.969 no
C13 H132 0.977 no
C14 C15 1.537(6) yes
C14 C17 1.538(6) yes
C14 O3 1.469(5) yes
C15 C16 1.543(7) yes
C15 H151 0.987 no
C15 H152 0.990 no
C16 C17 1.545(7) yes
C16 H161 0.995 no
C16 H162 0.994 no
C17 H171 0.984 no
C17 H172 0.981 no
C18 N2 1.318(5) yes
C18 O3 1.360(5) yes
C19 C20 1.367(6) yes
C19 C21 1.486(6) yes
C19 N2 1.357(5) yes
C20 H201 0.929 no
C21 F1 1.327(5) yes
C21 F2 1.343(5) yes
C21 F3 1.334(5) yes
C22 C23 1.359(6) yes
C22 N3 1.377(5) yes
C22 H221 0.941 no
C23 C24 1.436(6) yes
C23 C30 1.465(6) yes
C24 C25 1.397(6) yes
C24 C29 1.408(6) yes
C25 C26 1.384(7) yes
C25 H251 0.929 no
C26 C27 1.391(7) yes
C26 H261 0.956 no
C27 C28 1.385(6) yes
C27 H271 0.940 no
C28 C29 1.398(6) yes
C28 H281 0.933 no
C29 N3 1.414(5) yes
C30 O4 1.212(5) yes
C30 O5 1.352(5) yes
C31 O5 1.447(5) yes
C31 H311 0.973 no
C31 H312 0.974 no
C31 H313 0.990 no
C32 C33 1.378(5) yes
C32 C41 1.408(5) yes
C32 N3 1.415(5) yes
C33 C34 1.496(5) yes
C33 C39 1.404(5) yes
C34 C35 1.545(5) yes
C34 H341 0.988 no
C34 H342 0.980 no
C35 C36 1.542(6) yes
C35 C38 1.529(6) yes
C35 O6 1.468(5) yes
C36 C37 1.548(6) yes
C36 H361 0.985 no
C36 H362 0.990 no
C37 C38 1.536(6) yes
C37 H371 0.981 no
C37 H372 0.996 no
C38 H381 0.970 no
C38 H382 0.969 no
C39 N4 1.317(5) yes
C39 O6 1.357(5) yes
C40 C41 1.375(5) yes
C40 C42 1.488(6) yes
C40 N4 1.354(5) yes
C41 H411 0.926 no
C42 F4 1.323(5) yes
C42 F5 1.323(5) yes
C42 F6 1.334(5) yes

loop_
_geom_hbond_atom_site_label_D
_geom_hbond_atom_site_label_H
_geom_hbond_atom_site_label_A
_geom_hbond_site_symmetry_A
_geom_hbond_angle_DHA
_geom_hbond_distance_DH
_geom_hbond_distance_HA
_geom_hbond_distance_DA
_geom_hbond_publ_flag
C10 H103 O4 4_364 166.03(14) 0.959 2.364 3.303(6) yes
C13 H131 N4 2_566 163.74(13) 0.969 2.433 3.375(6) yes
C27 H271 O1 4_655 146.89(13) 0.940 2.552 3.379(6) yes
C34 H342 N2 2_666 157.68(12) 0.980 2.600 3.526(6) yes
